data_7200369
loop_
_publ_author_name
'Bianketti, S\/lawomir'
'Blake, Alexander J.'
'Wilson, Claire'
'Hubberstey, Peter'
'Champness, Neil R.'
'Schr\"oder, Martin'

_publ_section_title
;
 Second-sphere hydrogen-bonding in heteroditopic mercaptopyridinium
 copper(I) frameworks
;
_journal_issue 5
_journal_name_full CrystEngComm
_journal_page_first 763
_journal_paper_doi 10.1039/b813672f
_journal_volume 11
_journal_year 2009
_chemical_formula_moiety 'C65 H65 Cu6 N13 S13 6+, 2(Si F6 2-), 2(B F4 -), 7.5(C H4 O)'
_chemical_formula_sum 'C72.5 H95 B2 Cu6 F20 N13 O7.5 S13 Si2'
_chemical_formula_weight 2524.45
_chemical_name_systematic
;
?
;
_space_group_IT_number 14
_symmetry_cell_setting monoclinic
_symmetry_space_group_name_Hall '-P 2ybc'
_symmetry_space_group_name_H-M 'P 1 21/c 1'
_atom_sites_solution_hydrogens geom
_atom_sites_solution_primary direct
_atom_sites_solution_secondary difmap
_audit_creation_method 'enCIFer editing of SHELXL97 CIF output'
_cell_angle_alpha 90.00
_cell_angle_beta 97.551(5)
_cell_angle_gamma 90.00
_cell_formula_units_Z 4
_cell_length_a 23.242(5)
_cell_length_b 15.310(3)
_cell_length_c 28.120(6)
_cell_measurement_reflns_used 4298
_cell_measurement_temperature 150(2)
_cell_measurement_theta_max 22.0
_cell_measurement_theta_min 2.2
_cell_volume 9919(4)
_computing_cell_refinement 'Bruker SAINT version 6.36A (Bruker, 2002)'
_computing_data_collection 'Bruker SMART version 5.624 (Bruker, 2001)'
_computing_data_reduction 'Bruker SAINT; SHELXTL (Sheldrick, 2008)'
_computing_molecular_graphics ' ?'
_computing_publication_material 'enCIFer (Allen et al., 2004); PLATON (Spek, 2003)'
_computing_structure_refinement 'SHELXL97 (Sheldrick, 2008)'
_computing_structure_solution 'SHELXS97 (Sheldrick, 2008)'
_diffrn_ambient_temperature 150(2)
_diffrn_measured_fraction_theta_full 0.985
_diffrn_measured_fraction_theta_max 0.980
_diffrn_measurement_device_type 'Bruker SMART1000 CCD area detector'
_diffrn_measurement_method \w
_diffrn_radiation_monochromator graphite
_diffrn_radiation_source 'sealed tube'
_diffrn_radiation_type MoK\a
_diffrn_radiation_wavelength 0.71073
_diffrn_reflns_av_R_equivalents 0.128
_diffrn_reflns_av_sigmaI/netI 0.244
_diffrn_reflns_limit_h_max 29
_diffrn_reflns_limit_h_min -29
_diffrn_reflns_limit_k_max 19
_diffrn_reflns_limit_k_min -17
_diffrn_reflns_limit_l_max 36
_diffrn_reflns_limit_l_min -31
_diffrn_reflns_number 53554
_diffrn_reflns_theta_full 27.50
_diffrn_reflns_theta_max 27.56
_diffrn_reflns_theta_min 1.60
_diffrn_standards_decay_% 0
_diffrn_standards_number 0
_exptl_absorpt_coefficient_mu 1.655
_exptl_absorpt_correction_T_max 0.624
_exptl_absorpt_correction_T_min 0.527
_exptl_absorpt_correction_type multi-scan
_exptl_absorpt_process_details '(Bruker SHELXTL; Bruker, 2001)'
_exptl_crystal_colour orange
_exptl_crystal_density_diffrn 1.693
_exptl_crystal_density_method 'not measured'
_exptl_crystal_description column
_exptl_crystal_F_000 5140
_exptl_crystal_size_max 0.31
_exptl_crystal_size_mid 0.08
_exptl_crystal_size_min 0.05
_refine_diff_density_max 1.10
_refine_diff_density_min -0.59
_refine_diff_density_rms 0.14
_refine_ls_extinction_method none
_refine_ls_goodness_of_fit_ref 0.78
_refine_ls_hydrogen_treatment constr
_refine_ls_matrix_type full
_refine_ls_number_parameters 1155
_refine_ls_number_reflns 22467
_refine_ls_number_restraints 425
_refine_ls_restrained_S_all 0.78
_refine_ls_R_factor_all 0.174
_refine_ls_R_factor_gt 0.0677
_refine_ls_shift/su_max 0.006
_refine_ls_shift/su_mean 0.000
_refine_ls_structure_factor_coef Fsqd
_refine_ls_weighting_details 'calc w=1/[\s^2^(Fo^2^)+(0.076P)^2^] where P=(Fo^2^+2Fc^2^)/3'
_refine_ls_weighting_scheme calc
_refine_ls_wR_factor_gt 0.151
_refine_ls_wR_factor_ref 0.173
_reflns_number_gt 8414
_reflns_number_total 22467
_reflns_threshold_expression I>2\s(I)
_cod_data_source_file b813672f.txt
_cod_data_source_block CUSPBF
_cod_original_sg_symbol_H-M 'P 21/c'
_cod_original_formula_sum 'C72.50 H95 B2 Cu6 F20 N13 O7.50 S13 Si2'
_cod_database_code 7200369

loop_
_symmetry_equiv_pos_as_xyz
'x, y, z'
'-x, y+1/2, -z+1/2'
'-x, -y, -z'
'x, -y-1/2, z-1/2'

loop_
_atom_site_label
_atom_site_type_symbol
_atom_site_fract_x
_atom_site_fract_y
_atom_site_fract_z
_atom_site_U_iso_or_equiv
_atom_site_adp_type
_atom_site_occupancy
_atom_site_symmetry_multiplicity
_atom_site_calc_flag
_atom_site_refinement_flags
_atom_site_disorder_assembly
_atom_site_disorder_group
Cu1 Cu 0.46311(4) -0.11669(6) 0.79208(3) 0.0239(2) Uani 1 1 d U . .
Cu2 Cu 0.46529(4) 0.13977(6) 0.75583(3) 0.0252(2) Uani 1 1 d U . .
Cu3 Cu 0.45633(4) -0.01680(6) 0.87808(3) 0.0270(2) Uani 1 1 d U . .
Cu4 Cu 0.30961(4) 0.04736(6) 0.78147(3) 0.0237(2) Uani 1 1 d U . .
Cu5 Cu 0.13913(4) 0.01533(7) 0.72221(3) 0.0319(3) Uani 1 1 d U . .
Cu6 Cu 0.14617(4) 0.12178(7) 0.80791(3) 0.0308(3) Uani 1 1 d U . .
S124 S 0.47937(8) -0.01287(12) 0.73271(7) 0.0232(4) Uani 1 1 d U . .
S214 S 0.53377(8) 0.23895(12) 0.73928(7) 0.0236(4) Uani 1 1 d U . .
S234 S 0.46807(9) 0.11271(12) 0.84169(7) 0.0246(4) Uani 1 1 d U . .
S244 S 0.36604(8) 0.14885(14) 0.74816(7) 0.0281(5) Uani 1 1 d U . .
S314 S 0.53690(8) -0.10046(13) 0.85745(7) 0.0243(4) Uani 1 1 d U . .
S334 S 0.44312(9) -0.06389(14) 0.95145(7) 0.0298(5) Uani 1 1 d U . .
S344 S 0.37413(8) -0.06028(12) 0.81653(7) 0.0211(4) Uani 1 1 d U . .
S454 S 0.23756(8) -0.01857(13) 0.72516(7) 0.0261(4) Uani 1 1 d U . .
S554 S 0.07517(10) -0.02434(15) 0.65685(8) 0.0442(6) Uani 1 1 d U . .
S564 S 0.12461(9) -0.03828(13) 0.79807(7) 0.0289(5) Uani 1 1 d U . .
S644 S 0.24563(8) 0.11435(13) 0.82804(7) 0.0255(4) Uani 1 1 d U . .
S654 S 0.12582(9) 0.17185(14) 0.72914(7) 0.0289(5) Uani 1 1 d U . .
S664 S 0.08555(10) 0.17900(16) 0.85801(8) 0.0385(6) Uani 1 1 d U . .
N121 N 0.6671(3) -0.0294(4) 0.7106(2) 0.0316(16) Uani 1 1 d U . .
H121 H 0.7044 -0.0304 0.7079 0.038 Uiso 1 1 calc R . .
C122 C 0.6451(4) -0.0887(5) 0.7373(3) 0.034(2) Uani 1 1 d U . .
H122 H 0.6700 -0.1323 0.7528 0.041 Uiso 1 1 calc R . .
C123 C 0.5871(3) -0.0891(5) 0.7433(3) 0.0280(18) Uani 1 1 d U . .
H123 H 0.5721 -0.1334 0.7619 0.034 Uiso 1 1 calc R . .
C124 C 0.5509(3) -0.0242(5) 0.7219(2) 0.0231(16) Uani 1 1 d U . .
C125 C 0.5756(3) 0.0348(5) 0.6910(3) 0.0284(18) Uani 1 1 d U . .
H125 H 0.5516 0.0763 0.6727 0.034 Uiso 1 1 calc R . .
C126 C 0.6334(4) 0.0317(5) 0.6877(3) 0.0320(19) Uani 1 1 d U . .
H126 H 0.6500 0.0739 0.6688 0.038 Uiso 1 1 calc R . .
N211 N 0.7070(3) 0.1491(6) 0.8120(3) 0.068(3) Uani 1 1 d U . .
H211 H 0.7411 0.1309 0.8257 0.082 Uiso 1 1 calc R . .
C212 C 0.6597(4) 0.1037(6) 0.8179(3) 0.043(2) Uani 1 1 d U . .
H212 H 0.6632 0.0520 0.8368 0.051 Uiso 1 1 calc R . .
C213 C 0.6060(3) 0.1303(5) 0.7972(3) 0.0287(18) Uani 1 1 d U . .
H213 H 0.5727 0.0968 0.8018 0.034 Uiso 1 1 calc R . .
C214 C 0.5995(3) 0.2064(5) 0.7695(3) 0.0237(17) Uani 1 1 d U . .
C215 C 0.6512(4) 0.2540(6) 0.7669(3) 0.047(3) Uani 1 1 d U . .
H215 H 0.6491 0.3097 0.7519 0.056 Uiso 1 1 calc R . .
C216 C 0.7036(4) 0.2215(7) 0.7856(4) 0.065(3) Uani 1 1 d U . .
H216 H 0.7381 0.2506 0.7798 0.079 Uiso 1 1 calc R . .
N231 N 0.5342(3) 0.3303(5) 0.9394(3) 0.0413(18) Uani 1 1 d U . .
H231 H 0.5475 0.3731 0.9587 0.050 Uiso 1 1 calc R . .
C232 C 0.5297(4) 0.2480(6) 0.9577(3) 0.037(2) Uani 1 1 d U . .
H232 H 0.5404 0.2379 0.9910 0.044 Uiso 1 1 calc R . .
C233 C 0.5101(3) 0.1809(5) 0.9285(3) 0.0278(18) Uani 1 1 d U . .
H233 H 0.5067 0.1241 0.9415 0.033 Uiso 1 1 calc R . .
C234 C 0.4948(3) 0.1950(5) 0.8796(3) 0.0221(16) Uani 1 1 d U . .
C235 C 0.5012(3) 0.2808(5) 0.8621(3) 0.0281(18) Uani 1 1 d U . .
H235 H 0.4933 0.2926 0.8287 0.034 Uiso 1 1 calc R . .
C236 C 0.5189(4) 0.3465(5) 0.8937(3) 0.040(2) Uani 1 1 d U . .
H236 H 0.5202 0.4048 0.8823 0.048 Uiso 1 1 calc R . .
N241 N 0.2587(3) 0.2800(5) 0.6251(3) 0.048(2) Uani 1 1 d U . .
H241 H 0.2374 0.3043 0.6004 0.058 Uiso 1 1 calc R . .
C242 C 0.3163(4) 0.2816(6) 0.6276(3) 0.054(3) Uani 1 1 d U . .
H242 H 0.3340 0.3113 0.6037 0.065 Uiso 1 1 calc R . .
C243 C 0.3502(4) 0.2403(6) 0.6648(3) 0.039(2) Uani 1 1 d U . .
H243 H 0.3913 0.2409 0.6661 0.047 Uiso 1 1 calc R . .
C244 C 0.3250(3) 0.1985(5) 0.6998(3) 0.0247(17) Uani 1 1 d U . .
C245 C 0.2649(3) 0.2013(5) 0.6975(3) 0.0314(19) Uani 1 1 d U . .
H245 H 0.2460 0.1752 0.7219 0.038 Uiso 1 1 calc R . .
C246 C 0.2331(4) 0.2427(5) 0.6590(3) 0.038(2) Uani 1 1 d U . .
H246 H 0.1920 0.2443 0.6569 0.046 Uiso 1 1 calc R . .
N311 N 0.5583(3) -0.3181(5) 0.9654(2) 0.0355(17) Uani 1 1 d U . .
H311 H 0.5645 -0.3610 0.9862 0.043 Uiso 1 1 calc R . .
C312 C 0.5286(4) -0.3337(5) 0.9221(3) 0.0322(19) Uani 1 1 d U . .
H312 H 0.5129 -0.3901 0.9147 0.039 Uiso 1 1 calc R . .
C313 C 0.5206(3) -0.2683(5) 0.8883(3) 0.0276(18) Uani 1 1 d U . .
H313 H 0.4999 -0.2801 0.8575 0.033 Uiso 1 1 calc R . .
C314 C 0.5429(3) -0.1832(5) 0.8991(3) 0.0259(17) Uani 1 1 d U . .
C315 C 0.5712(3) -0.1719(5) 0.9449(3) 0.0289(18) Uani 1 1 d U . .
H315 H 0.5860 -0.1156 0.9540 0.035 Uiso 1 1 calc R . .
C316 C 0.5790(4) -0.2377(6) 0.9775(3) 0.042(2) Uani 1 1 d U . .
H316 H 0.5988 -0.2271 1.0087 0.050 Uiso 1 1 calc R . .
N331 N 0.2855(3) 0.0541(5) 1.0016(2) 0.0406(18) Uani 1 1 d U . .
H331 H 0.2557 0.0789 1.0126 0.049 Uiso 1 1 calc R . .
C332 C 0.3008(4) 0.0801(6) 0.9603(3) 0.036(2) Uani 1 1 d U . .
H332 H 0.2790 0.1248 0.9428 0.043 Uiso 1 1 calc R . .
C333 C 0.3479(4) 0.0438(5) 0.9419(3) 0.034(2) Uani 1 1 d U . .
H333 H 0.3574 0.0624 0.9116 0.040 Uiso 1 1 calc R . .
C334 C 0.3812(3) -0.0201(5) 0.9680(3) 0.0265(17) Uani 1 1 d U . .
C335 C 0.3616(4) -0.0485(6) 1.0110(3) 0.040(2) Uani 1 1 d U . .
H335 H 0.3809 -0.0949 1.0289 0.047 Uiso 1 1 calc R . .
C336 C 0.3146(4) -0.0089(6) 1.0267(3) 0.048(2) Uani 1 1 d U . .
H336 H 0.3026 -0.0270 1.0562 0.058 Uiso 1 1 calc R . .
N341 N 0.2793(3) -0.2443(4) 0.9039(3) 0.046(2) Uani 1 1 d U . .
H341 H 0.2608 -0.2798 0.9213 0.055 Uiso 1 1 calc R . .
C342 C 0.2518(4) -0.1755(6) 0.8827(3) 0.039(2) Uani 1 1 d U . .
H342 H 0.2127 -0.1647 0.8872 0.047 Uiso 1 1 calc R . .
C343 C 0.2789(3) -0.1194(5) 0.8543(3) 0.0305(19) Uani 1 1 d U . .
H343 H 0.2582 -0.0719 0.8385 0.037 Uiso 1 1 calc R . .
C344 C 0.3377(3) -0.1337(5) 0.8491(3) 0.0227(16) Uani 1 1 d U . .
C345 C 0.3641(4) -0.2066(5) 0.8713(3) 0.0321(19) Uani 1 1 d U . .
H345 H 0.4031 -0.2199 0.8674 0.039 Uiso 1 1 calc R . .
C346 C 0.3347(4) -0.2598(5) 0.8988(3) 0.040(2) Uani 1 1 d U . .
H346 H 0.3540 -0.3086 0.9146 0.048 Uiso 1 1 calc R . .
N451 N 0.3005(4) 0.0088(6) 0.5819(3) 0.056(2) Uani 1 1 d U . .
H451 H 0.3132 0.0167 0.5541 0.067 Uiso 1 1 calc R . .
C452 C 0.3375(4) -0.0102(6) 0.6205(3) 0.047(2) Uani 1 1 d U . .
H452 H 0.3774 -0.0173 0.6172 0.056 Uiso 1 1 calc R . .
C453 C 0.3205(4) -0.0197(5) 0.6645(3) 0.036(2) Uani 1 1 d U . .
H453 H 0.3480 -0.0322 0.6917 0.043 Uiso 1 1 calc R . .
C454 C 0.2610(4) -0.0108(5) 0.6690(3) 0.0303(18) Uani 1 1 d U . .
C455 C 0.2236(4) 0.0082(6) 0.6279(3) 0.040(2) Uani 1 1 d U . .
H455 H 0.1834 0.0160 0.6298 0.048 Uiso 1 1 calc R . .
C456 C 0.2435(4) 0.0159(7) 0.5854(3) 0.053(3) Uani 1 1 d U . .
H456 H 0.2169 0.0265 0.5573 0.063 Uiso 1 1 calc R . .
N551 N 0.1124(4) -0.2993(7) 0.6178(4) 0.089(3) Uani 1 1 d U . .
H551 H 0.1196 -0.3536 0.6101 0.107 Uiso 1 1 calc R . .
C552 C 0.0802(6) -0.2507(8) 0.5863(4) 0.087(4) Uani 1 1 d U . .
H552 H 0.0666 -0.2737 0.5555 0.104 Uiso 1 1 calc R . .
C553 C 0.0659(5) -0.1643(7) 0.5980(3) 0.064(3) Uani 1 1 d U . .
H553 H 0.0396 -0.1307 0.5767 0.077 Uiso 1 1 calc R . .
C554 C 0.0911(4) -0.1294(6) 0.6418(3) 0.037(2) Uani 1 1 d U . .
C555 C 0.1250(4) -0.1843(6) 0.6725(4) 0.059(3) Uani 1 1 d U . .
H556 H 0.1424 -0.1625 0.7026 0.071 Uiso 1 1 calc R . .
C556 C 0.1345(5) -0.2697(8) 0.6607(5) 0.100(5) Uani 1 1 d U . .
H55F H 0.1567 -0.3071 0.6831 0.120 Uiso 1 1 calc R . .
N561 N -0.0623(3) -0.0107(6) 0.8197(3) 0.065(3) Uani 1 1 d U . .
H561 H -0.0983 -0.0030 0.8252 0.078 Uiso 1 1 calc R . .
C562 C -0.0459(4) 0.0207(7) 0.7796(4) 0.052(2) Uani 1 1 d U . .
H562 H -0.0731 0.0489 0.7564 0.063 Uiso 1 1 calc R . .
C563 C 0.0120(4) 0.0116(6) 0.7723(3) 0.040(2) Uani 1 1 d U . .
H563 H 0.0240 0.0336 0.7436 0.048 Uiso 1 1 calc R . .
C564 C 0.0522(3) -0.0287(5) 0.8057(3) 0.0281(18) Uani 1 1 d U . .
C565 C 0.0319(4) -0.0610(6) 0.8466(3) 0.044(2) Uani 1 1 d U . .
H565 H 0.0582 -0.0881 0.8708 0.053 Uiso 1 1 calc R . .
C566 C -0.0251(4) -0.0543(8) 0.8525(4) 0.061(3) Uani 1 1 d U . .
H566 H -0.0388 -0.0802 0.8796 0.073 Uiso 1 1 calc R . .
N641 N 0.3101(3) 0.3706(4) 0.8913(2) 0.0411(18) Uani 1 1 d U . .
H641 H 0.3225 0.4217 0.9027 0.049 Uiso 1 1 calc R . .
C642 C 0.3489(4) 0.3114(6) 0.8792(3) 0.036(2) Uani 1 1 d U . .
H642 H 0.3893 0.3237 0.8844 0.043 Uiso 1 1 calc R . .
C643 C 0.3296(4) 0.2343(5) 0.8595(3) 0.0289(18) Uani 1 1 d U . .
H643 H 0.3569 0.1939 0.8500 0.035 Uiso 1 1 calc R . .
C644 C 0.2704(4) 0.2125(5) 0.8527(2) 0.0262(17) Uani 1 1 d U . .
C645 C 0.2327(4) 0.2743(5) 0.8670(3) 0.038(2) Uani 1 1 d U . .
H645 H 0.1922 0.2627 0.8635 0.045 Uiso 1 1 calc R . .
C646 C 0.2538(4) 0.3531(6) 0.8863(3) 0.044(2) Uani 1 1 d U . .
H646 H 0.2276 0.3951 0.8961 0.053 Uiso 1 1 calc R . .
N651 N -0.0597(4) 0.2588(5) 0.7070(4) 0.061(2) Uani 1 1 d U . .
H651 H -0.0966 0.2736 0.7040 0.073 Uiso 1 1 calc R . .
C652 C -0.0425(4) 0.2080(6) 0.6732(4) 0.053(3) Uani 1 1 d U . .
H652 H -0.0684 0.1913 0.6457 0.063 Uiso 1 1 calc R . .
C653 C 0.0150(4) 0.1806(6) 0.6798(4) 0.053(3) Uani 1 1 d U . .
H653 H 0.0281 0.1434 0.6564 0.063 Uiso 1 1 calc R . .
C654 C 0.0539(4) 0.2052(5) 0.7188(3) 0.0334(19) Uani 1 1 d U . .
C655 C 0.0303(4) 0.2624(6) 0.7518(3) 0.049(2) Uani 1 1 d U . .
H655 H 0.0548 0.2823 0.7793 0.059 Uiso 1 1 calc R . .
C656 C -0.0254(4) 0.2889(6) 0.7451(4) 0.052(3) Uani 1 1 d U . .
H656 H -0.0398 0.3281 0.7669 0.063 Uiso 1 1 calc R . .
N661 N 0.1086(4) 0.0342(7) 0.9966(3) 0.068(3) Uani 1 1 d U . .
H661 H 0.1114 0.0034 1.0232 0.082 Uiso 1 1 calc R . .
C662 C 0.0721(6) 0.1018(9) 0.9914(4) 0.095(5) Uani 1 1 d U . .
H662 H 0.0514 0.1191 1.0169 0.114 Uiso 1 1 calc R . .
C663 C 0.0651(5) 0.1456(8) 0.9487(4) 0.081(4) Uani 1 1 d U . .
H663 H 0.0383 0.1927 0.9444 0.097 Uiso 1 1 calc R . .
C664 C 0.0961(4) 0.1234(6) 0.9110(3) 0.043(2) Uani 1 1 d U . .
C665 C 0.1359(4) 0.0548(6) 0.9205(3) 0.043(2) Uani 1 1 d U . .
H665 H 0.1596 0.0384 0.8969 0.051 Uiso 1 1 calc R . .
C666 C 0.1410(4) 0.0119(7) 0.9624(3) 0.054(3) Uani 1 1 d U . .
H666 H 0.1679 -0.0348 0.9680 0.065 Uiso 1 1 calc R . .
B1 B 0.8073(3) 0.1614(5) 0.6993(3) 0.052(3) Uani 1 1 d DU . .
F11 F 0.8278(3) 0.1650(6) 0.6547(2) 0.063(2) Uiso 0.70 1 d PDU A 1
F12 F 0.8134(3) 0.2446(5) 0.7197(3) 0.066(2) Uiso 0.70 1 d PDU A 1
F13 F 0.8401(3) 0.1045(5) 0.7291(3) 0.054(2) Uiso 0.70 1 d PDU A 1
F11' F 0.8231(7) 0.2192(10) 0.6673(6) 0.071(6) Uiso 0.30 1 d PDU A 2
F12' F 0.8174(8) 0.1942(15) 0.7462(5) 0.150(12) Uiso 0.30 1 d PDU A 2
F13' F 0.8430(6) 0.0876(8) 0.7003(6) 0.055(5) Uiso 0.30 1 d PDU A 2
F14 F 0.7502(2) 0.1359(4) 0.6921(2) 0.0709(18) Uani 1 1 d DU A .
B2 B 0.0831(4) -0.2929(6) 0.4576(3) 0.112(6) Uiso 1 1 d DU . .
F21 F 0.0584(8) -0.2168(9) 0.4733(6) 0.159(9) Uiso 0.50 1 d PDU B 1
F23 F 0.1306(6) -0.3113(10) 0.4935(5) 0.117(7) Uiso 0.50 1 d PDU B 1
F22 F 0.0428(6) -0.3559(9) 0.4585(6) 0.106(6) Uiso 0.50 1 d PDU B 1
F24 F 0.1051(7) -0.2804(12) 0.4161(4) 0.142(9) Uiso 0.50 1 d PDU B 1
F23' F 0.1051(7) -0.3290(10) 0.4997(4) 0.122(7) Uiso 0.50 1 d PDU B 2
F22' F 0.0280(5) -0.3298(10) 0.4421(5) 0.115(7) Uiso 0.50 1 d PDU B 2
F24' F 0.1169(4) -0.3151(7) 0.4209(3) 0.040(3) Uiso 0.50 1 d PDU B 2
F21' F 0.0765(7) -0.2042(6) 0.4553(5) 0.107(6) Uiso 0.50 1 d PDU B 2
Si3 Si 0.80694(11) -0.00933(17) 0.88013(9) 0.0392(6) Uani 1 1 d U . .
F31 F 0.8232(2) 0.0464(3) 0.83095(17) 0.0520(14) Uani 1 1 d U . .
F32 F 0.7912(2) -0.0647(3) 0.92713(16) 0.0474(13) Uani 1 1 d U . .
F33 F 0.7731(2) 0.0793(4) 0.89650(19) 0.0623(15) Uani 1 1 d U . .
F34 F 0.8705(2) 0.0282(3) 0.91072(16) 0.0411(12) Uani 1 1 d U . .
F35 F 0.8425(2) -0.0962(3) 0.86268(17) 0.0472(13) Uani 1 1 d U . .
F36 F 0.7445(2) -0.0439(4) 0.8477(2) 0.0611(15) Uani 1 1 d U . .
Si4 Si 0.38289(10) -0.02116(14) 0.47857(7) 0.0239(5) Uani 1 1 d U . .
F41 F 0.41661(19) -0.0070(3) 0.53551(14) 0.0335(11) Uani 1 1 d U . .
F42 F 0.3486(2) -0.0325(3) 0.42291(14) 0.0352(11) Uani 1 1 d U . .
F43 F 0.3457(2) -0.1048(3) 0.49775(16) 0.0468(13) Uani 1 1 d U . .
F44 F 0.4349(2) -0.0891(3) 0.46731(16) 0.0466(13) Uani 1 1 d U . .
F45 F 0.4194(2) 0.0660(3) 0.46030(15) 0.0381(12) Uani 1 1 d U . .
F46 F 0.3303(2) 0.0476(3) 0.49132(16) 0.0460(13) Uani 1 1 d U . .
C1 C 0.0954(5) 0.2777(10) 1.0791(5) 0.112(5) Uiso 1 1 d DU . .
H1A H 0.0944 0.2175 1.0908 0.169 Uiso 1 1 calc R . .
H1B H 0.0585 0.2914 1.0594 0.169 Uiso 1 1 calc R . .
H1C H 0.1013 0.3178 1.1065 0.169 Uiso 1 1 calc R . .
O1 O 0.1411(4) 0.2870(6) 1.0514(3) 0.100(3) Uani 1 1 d DU . .
C2 C 0.0781(7) 0.4840(11) 1.0068(6) 0.139(6) Uiso 1 1 d U . .
H2A H 0.0433 0.4471 1.0037 0.208 Uiso 1 1 calc R . .
H2B H 0.0724 0.5319 0.9836 0.208 Uiso 1 1 calc R . .
H2C H 0.0851 0.5080 1.0394 0.208 Uiso 1 1 calc R . .
O2 O 0.1287(4) 0.4310(6) 0.9975(3) 0.108(3) Uiso 1 1 d U . .
C3 C 0.8094(5) -0.1187(7) 0.7416(4) 0.069(3) Uani 1 1 d U . .
H3A H 0.8498 -0.1265 0.7360 0.104 Uiso 1 1 calc R . .
H3B H 0.7881 -0.1736 0.7350 0.104 Uiso 1 1 calc R . .
H3C H 0.8083 -0.1018 0.7751 0.104 Uiso 1 1 calc R . .
O3 O 0.7831(3) -0.0522(5) 0.7108(3) 0.073(2) Uani 1 1 d U . .
C4 C 0.0870(8) 0.4365(14) 0.8630(7) 0.084(6) Uiso 0.70 1 d PU C 1
O4 O 0.1066(5) 0.3754(8) 0.9017(4) 0.095(4) Uiso 0.70 1 d PU C 1
O4' O 0.1550(11) 0.4973(17) 0.9149(9) 0.079(8) Uiso 0.30 1 d PU D 2
C4' C 0.1043(19) 0.483(3) 0.8779(15) 0.075(12) Uiso 0.30 1 d PU D 2
C5 C 0.2548(5) 0.2852(7) 1.0048(4) 0.071(3) Uani 1 1 d U . .
H5A H 0.2778 0.3030 1.0350 0.106 Uiso 1 1 calc R . .
H5B H 0.2278 0.3321 0.9934 0.106 Uiso 1 1 calc R . .
H5C H 0.2807 0.2735 0.9808 0.106 Uiso 1 1 calc R . .
O5 O 0.2243(3) 0.2113(4) 1.0122(2) 0.0590(19) Uani 1 1 d U . .

loop_
_atom_site_aniso_label
_atom_site_aniso_U_11
_atom_site_aniso_U_22
_atom_site_aniso_U_33
_atom_site_aniso_U_23
_atom_site_aniso_U_13
_atom_site_aniso_U_12
Cu1 0.0234(5) 0.0207(5) 0.0286(5) -0.0002(4) 0.0067(4) -0.0007(4)
Cu2 0.0210(5) 0.0242(6) 0.0304(5) 0.0043(4) 0.0033(4) -0.0014(4)
Cu3 0.0329(6) 0.0207(5) 0.0290(5) 0.0017(4) 0.0096(4) -0.0009(5)
Cu4 0.0235(5) 0.0206(5) 0.0277(5) 0.0027(4) 0.0058(4) 0.0002(4)
Cu5 0.0255(6) 0.0347(6) 0.0366(6) -0.0075(5) 0.0081(4) -0.0018(5)
Cu6 0.0241(6) 0.0345(6) 0.0342(6) -0.0047(5) 0.0058(4) -0.0021(5)
S124 0.0217(10) 0.0202(10) 0.0285(11) 0.0004(8) 0.0069(8) -0.0009(9)
S214 0.0205(11) 0.0195(11) 0.0302(11) 0.0043(8) 0.0011(8) 0.0002(9)
S234 0.0325(12) 0.0170(10) 0.0238(10) -0.0016(8) 0.0023(8) -0.0052(9)
S244 0.0206(11) 0.0305(12) 0.0330(12) 0.0105(9) 0.0036(9) -0.0011(9)
S314 0.0223(11) 0.0216(11) 0.0286(11) 0.0017(8) 0.0024(8) 0.0005(9)
S334 0.0308(12) 0.0326(12) 0.0269(11) 0.0045(9) 0.0067(9) 0.0066(10)
S344 0.0204(10) 0.0159(10) 0.0278(11) 0.0016(8) 0.0055(8) -0.0007(8)
S454 0.0225(11) 0.0305(11) 0.0258(11) -0.0020(9) 0.0044(8) 0.0000(9)
S554 0.0413(14) 0.0360(14) 0.0512(15) -0.0105(11) -0.0086(11) 0.0083(12)
S564 0.0242(11) 0.0265(12) 0.0368(12) 0.0018(9) 0.0067(9) -0.0016(9)
S644 0.0226(11) 0.0214(11) 0.0329(11) -0.0054(9) 0.0049(8) -0.0031(9)
S654 0.0232(11) 0.0282(12) 0.0366(12) 0.0023(9) 0.0090(9) 0.0001(9)
S664 0.0356(14) 0.0453(14) 0.0367(13) 0.0005(11) 0.0126(10) 0.0078(11)
N121 0.019(4) 0.038(4) 0.040(4) 0.006(3) 0.013(3) 0.003(3)
C122 0.029(4) 0.029(5) 0.047(5) -0.003(4) 0.010(4) 0.010(4)
C123 0.031(4) 0.017(4) 0.037(5) 0.002(3) 0.009(4) -0.002(3)
C124 0.027(4) 0.021(4) 0.023(4) -0.004(3) 0.008(3) -0.006(3)
C125 0.031(4) 0.027(5) 0.029(4) 0.004(3) 0.013(4) -0.002(4)
C126 0.034(5) 0.034(5) 0.030(5) 0.001(4) 0.011(4) -0.008(4)
N211 0.021(4) 0.062(6) 0.115(8) 0.049(5) -0.019(4) 0.004(4)
C212 0.032(5) 0.036(6) 0.056(6) 0.019(4) -0.006(4) -0.003(4)
C213 0.027(4) 0.027(5) 0.030(5) 0.005(3) -0.004(3) -0.009(4)
C214 0.023(4) 0.024(4) 0.024(4) -0.001(3) 0.001(3) -0.003(3)
C215 0.036(5) 0.030(5) 0.068(7) 0.024(5) -0.018(5) -0.010(4)
C216 0.023(5) 0.058(7) 0.112(9) 0.037(6) -0.002(5) -0.014(5)
N231 0.045(5) 0.033(4) 0.044(4) -0.017(3) -0.001(4) -0.008(4)
C232 0.033(5) 0.044(5) 0.033(5) -0.004(4) 0.002(4) -0.004(4)
C233 0.031(5) 0.025(4) 0.027(4) -0.002(3) 0.002(3) -0.001(4)
C234 0.013(4) 0.022(4) 0.033(4) -0.003(3) 0.009(3) -0.003(3)
C235 0.028(5) 0.017(4) 0.039(5) 0.001(3) 0.002(4) 0.001(4)
C236 0.053(6) 0.018(4) 0.050(5) 0.001(4) 0.006(5) -0.003(4)
N241 0.024(4) 0.074(6) 0.043(5) 0.018(4) -0.007(3) 0.004(4)
C242 0.034(5) 0.063(7) 0.065(7) 0.039(5) 0.005(5) 0.002(5)
C243 0.025(4) 0.047(6) 0.044(5) 0.018(4) 0.002(4) -0.001(4)
C244 0.027(4) 0.016(4) 0.031(4) 0.001(3) 0.003(3) -0.001(3)
C245 0.022(4) 0.022(5) 0.049(5) 0.005(4) 0.002(4) 0.001(4)
C246 0.030(5) 0.040(6) 0.045(6) 0.012(4) 0.007(4) 0.004(4)
N311 0.041(5) 0.032(4) 0.034(4) 0.011(3) 0.005(3) 0.012(3)
C312 0.042(5) 0.025(4) 0.030(5) 0.000(3) 0.007(4) 0.006(4)
C313 0.023(4) 0.027(4) 0.033(4) 0.005(3) 0.004(3) 0.003(4)
C314 0.030(5) 0.024(4) 0.027(4) -0.005(3) 0.018(3) 0.006(3)
C315 0.027(5) 0.028(4) 0.031(4) 0.002(3) 0.001(3) 0.001(4)
C316 0.035(5) 0.054(6) 0.033(5) 0.000(4) -0.006(4) -0.001(5)
N331 0.034(4) 0.052(5) 0.035(4) -0.003(4) 0.003(3) 0.009(4)
C332 0.034(5) 0.038(5) 0.034(5) 0.001(4) 0.002(4) 0.006(4)
C333 0.038(5) 0.033(5) 0.031(5) 0.003(4) 0.009(4) 0.009(4)
C334 0.027(4) 0.031(5) 0.022(4) 0.001(3) 0.006(3) -0.001(3)
C335 0.040(5) 0.046(6) 0.035(5) 0.010(4) 0.016(4) 0.008(4)
C336 0.045(6) 0.058(7) 0.044(6) 0.011(5) 0.016(4) 0.007(5)
N341 0.053(5) 0.023(4) 0.068(5) 0.013(4) 0.033(4) -0.010(4)
C342 0.040(5) 0.033(5) 0.045(6) 0.010(4) 0.012(4) -0.004(4)
C343 0.025(4) 0.022(4) 0.047(5) 0.006(4) 0.010(4) 0.001(4)
C344 0.020(4) 0.016(4) 0.033(4) -0.005(3) 0.003(3) -0.003(3)
C345 0.031(5) 0.019(4) 0.047(6) 0.006(4) 0.007(4) 0.003(4)
C346 0.043(5) 0.023(5) 0.052(6) 0.006(4) 0.003(4) -0.001(4)
N451 0.062(5) 0.072(6) 0.037(4) -0.003(4) 0.020(4) 0.003(5)
C452 0.041(5) 0.053(6) 0.049(5) -0.009(5) 0.018(4) -0.003(5)
C453 0.032(4) 0.027(5) 0.051(5) -0.004(4) 0.014(4) -0.005(4)
C454 0.033(4) 0.028(5) 0.031(4) -0.006(4) 0.009(3) 0.000(4)
C455 0.044(5) 0.051(6) 0.025(4) 0.002(4) 0.006(3) 0.009(5)
C456 0.054(5) 0.068(7) 0.037(5) 0.006(5) 0.008(4) -0.009(6)
N551 0.057(7) 0.062(7) 0.147(10) -0.051(6) 0.011(6) 0.009(5)
C552 0.128(13) 0.068(8) 0.067(8) -0.036(6) 0.024(7) -0.013(7)
C553 0.086(9) 0.054(6) 0.048(6) -0.013(5) 0.000(5) -0.004(6)
C554 0.038(5) 0.044(5) 0.029(5) -0.004(4) 0.005(4) -0.004(4)
C555 0.053(7) 0.030(5) 0.088(7) -0.012(5) -0.015(5) 0.001(5)
C556 0.067(9) 0.047(6) 0.169(12) -0.037(8) -0.050(9) 0.008(6)
N561 0.027(4) 0.114(8) 0.058(5) -0.001(5) 0.023(4) -0.004(5)
C562 0.033(5) 0.060(7) 0.066(6) -0.009(5) 0.012(5) 0.001(5)
C563 0.031(4) 0.043(6) 0.049(5) 0.004(4) 0.017(4) 0.000(4)
C564 0.025(4) 0.031(5) 0.030(4) -0.006(4) 0.010(3) -0.003(3)
C565 0.036(5) 0.067(7) 0.032(5) -0.004(4) 0.009(4) -0.018(5)
C566 0.039(5) 0.099(9) 0.048(6) -0.007(5) 0.017(4) -0.017(6)
N641 0.048(4) 0.023(4) 0.050(5) -0.014(3) -0.002(4) -0.009(3)
C642 0.029(5) 0.036(5) 0.044(5) -0.004(4) 0.009(4) -0.006(4)
C643 0.033(4) 0.021(4) 0.034(5) -0.006(3) 0.008(4) -0.001(4)
C644 0.039(4) 0.026(4) 0.016(4) -0.001(3) 0.009(3) -0.003(3)
C645 0.026(5) 0.031(5) 0.053(6) -0.011(4) -0.008(4) 0.005(4)
C646 0.041(5) 0.038(5) 0.053(6) -0.014(4) 0.001(5) 0.005(4)
N651 0.038(5) 0.032(5) 0.112(8) 0.004(5) 0.010(4) 0.004(4)
C652 0.037(5) 0.032(6) 0.086(7) -0.002(5) -0.003(5) -0.005(5)
C653 0.053(6) 0.029(5) 0.073(7) -0.002(5) -0.004(5) 0.011(5)
C654 0.033(4) 0.021(4) 0.045(5) 0.011(4) 0.003(3) -0.002(3)
C655 0.045(5) 0.045(6) 0.060(6) 0.010(4) 0.019(4) 0.018(5)
C656 0.053(6) 0.030(6) 0.077(7) 0.005(5) 0.021(5) 0.014(5)
N661 0.072(7) 0.095(8) 0.039(5) 0.023(5) 0.009(4) -0.005(5)
C662 0.107(11) 0.126(12) 0.060(7) 0.031(7) 0.040(7) 0.044(8)
C663 0.085(9) 0.105(10) 0.064(7) 0.029(6) 0.051(6) 0.043(7)
C664 0.045(6) 0.057(6) 0.030(4) -0.005(4) 0.010(4) -0.007(5)
C665 0.043(6) 0.051(6) 0.034(5) 0.000(4) 0.008(4) -0.007(4)
C666 0.049(6) 0.061(7) 0.050(6) 0.001(5) -0.003(5) -0.008(5)
B1 0.036(6) 0.055(8) 0.061(8) -0.010(6) -0.010(6) -0.001(6)
F14 0.044(4) 0.077(5) 0.089(4) 0.012(4) 0.000(3) -0.007(3)
Si3 0.0321(14) 0.0376(15) 0.0501(16) 0.0136(12) 0.0135(12) 0.0074(12)
F31 0.049(3) 0.060(4) 0.046(3) 0.020(3) 0.003(2) -0.008(3)
F32 0.050(3) 0.049(3) 0.046(3) 0.009(2) 0.014(2) -0.003(3)
F33 0.052(4) 0.058(4) 0.079(4) 0.001(3) 0.020(3) 0.020(3)
F34 0.047(3) 0.035(3) 0.040(3) 0.007(2) 0.003(2) 0.001(2)
F35 0.035(3) 0.046(3) 0.062(3) -0.007(2) 0.012(2) -0.003(2)
F36 0.035(3) 0.058(4) 0.086(4) 0.021(3) -0.007(3) 0.000(3)
Si4 0.0297(13) 0.0184(11) 0.0230(12) 0.0008(9) 0.0009(9) 0.0031(10)
F41 0.046(3) 0.024(3) 0.029(2) 0.0013(19) -0.001(2) 0.003(2)
F42 0.056(3) 0.019(2) 0.027(2) 0.0003(19) -0.005(2) 0.001(2)
F43 0.060(3) 0.032(3) 0.047(3) 0.010(2) -0.002(2) -0.012(3)
F44 0.063(3) 0.038(3) 0.041(3) 0.001(2) 0.011(2) 0.028(3)
F45 0.054(3) 0.028(3) 0.032(3) 0.006(2) 0.004(2) -0.009(2)
F46 0.054(3) 0.048(3) 0.038(3) 0.006(2) 0.014(2) 0.026(3)
O1 0.096(7) 0.090(7) 0.127(8) -0.005(5) 0.068(6) 0.020(5)
C3 0.088(9) 0.044(7) 0.071(8) 0.008(5) -0.007(6) -0.005(6)
O3 0.046(5) 0.055(5) 0.120(7) 0.012(4) 0.019(4) 0.021(4)
C5 0.104(10) 0.046(7) 0.068(8) 0.001(6) 0.036(7) 0.005(6)
O5 0.060(5) 0.047(4) 0.075(5) 0.001(4) 0.026(4) 0.003(4)

loop_
_atom_type_symbol
_atom_type_description
_atom_type_scat_dispersion_real
_atom_type_scat_dispersion_imag
_atom_type_scat_source
C C 0.0033 0.0016 'International Tables Vol C Tables 4.2.6.8 and 6.1.1.4'
H H 0.0000 0.0000 'International Tables Vol C Tables 4.2.6.8 and 6.1.1.4'
B B 0.0013 0.0007 'International Tables Vol C Tables 4.2.6.8 and 6.1.1.4'
N N 0.0061 0.0033 'International Tables Vol C Tables 4.2.6.8 and 6.1.1.4'
F F 0.0171 0.0103 'International Tables Vol C Tables 4.2.6.8 and 6.1.1.4'
S S 0.1246 0.1234 'International Tables Vol C Tables 4.2.6.8 and 6.1.1.4'
Cu Cu 0.3201 1.2651 'International Tables Vol C Tables 4.2.6.8 and 6.1.1.4'
O O 0.0106 0.0060 'International Tables Vol C Tables 4.2.6.8 and 6.1.1.4'
Si Si 0.0817 0.0704 'International Tables Vol C Tables 4.2.6.8 and 6.1.1.4'

loop_
_geom_angle_atom_site_label_1
_geom_angle_atom_site_label_2
_geom_angle_atom_site_label_3
_geom_angle
_geom_angle_site_symmetry_1
_geom_angle_site_symmetry_3
_geom_angle_publ_flag
S314 Cu1 S124 108.15(8) . . ?
S314 Cu1 S214 109.38(8) . 2_646 ?
S124 Cu1 S214 110.22(8) . 2_646 ?
S314 Cu1 S344 107.57(7) . . ?
S124 Cu1 S344 100.47(7) . . ?
S214 Cu1 S344 120.27(7) 2_646 . ?
S314 Cu1 Cu3 53.42(5) . . ?
S124 Cu1 Cu3 105.44(6) . . ?
S214 Cu1 Cu3 144.06(6) 2_646 . ?
S344 Cu1 Cu3 55.25(5) . . ?
S214 Cu2 S244 131.14(8) . . ?
S214 Cu2 S234 112.61(7) . . ?
S244 Cu2 S234 89.93(7) . . ?
S214 Cu2 S124 117.13(8) . . ?
S244 Cu2 S124 101.54(8) . . ?
S234 Cu2 S124 96.49(7) . . ?
S334 Cu3 S234 137.38(9) . . ?
S334 Cu3 S314 104.83(8) . . ?
S234 Cu3 S314 102.35(8) . . ?
S334 Cu3 S344 111.55(8) . . ?
S234 Cu3 S344 92.69(7) . . ?
S314 Cu3 S344 103.92(7) . . ?
S334 Cu3 Cu1 129.04(7) . . ?
S234 Cu3 Cu1 93.57(6) . . ?
S314 Cu3 Cu1 52.00(5) . . ?
S344 Cu3 Cu1 52.96(5) . . ?
S244 Cu4 S644 111.60(8) . . ?
S244 Cu4 S344 106.04(8) . . ?
S644 Cu4 S344 119.23(8) . . ?
S244 Cu4 S454 113.82(8) . . ?
S644 Cu4 S454 96.60(8) . . ?
S344 Cu4 S454 109.65(8) . . ?
S554 Cu5 S454 119.95(9) . . ?
S554 Cu5 S564 118.71(9) . . ?
S454 Cu5 S564 98.44(8) . . ?
S554 Cu5 S654 104.49(9) . . ?
S454 Cu5 S654 110.55(8) . . ?
S564 Cu5 S654 103.69(8) . . ?
S554 Cu5 Cu6 141.01(8) . . ?
S454 Cu5 Cu6 98.48(6) . . ?
S564 Cu5 Cu6 55.98(6) . . ?
S654 Cu5 Cu6 51.06(6) . . ?
S664 Cu6 S644 122.97(9) . . ?
S664 Cu6 S654 113.18(9) . . ?
S644 Cu6 S654 108.69(8) . . ?
S664 Cu6 S564 108.12(8) . . ?
S644 Cu6 S564 99.08(8) . . ?
S654 Cu6 S564 101.75(8) . . ?
S664 Cu6 Cu5 138.96(7) . . ?
S644 Cu6 Cu5 96.98(6) . . ?
S654 Cu6 Cu5 54.03(6) . . ?
S564 Cu6 Cu5 50.95(5) . . ?
C124 S124 Cu1 107.5(3) . . ?
C124 S124 Cu2 107.8(3) . . ?
Cu1 S124 Cu2 114.33(8) . . ?
C214 S214 Cu2 107.6(3) . . ?
C214 S214 Cu1 112.5(3) . 2_656 ?
Cu2 S214 Cu1 138.17(9) . 2_656 ?
C234 S234 Cu3 114.7(3) . . ?
C234 S234 Cu2 116.8(3) . . ?
Cu3 S234 Cu2 127.32(9) . . ?
C244 S244 Cu2 123.0(3) . . ?
C244 S244 Cu4 109.3(3) . . ?
Cu2 S244 Cu4 122.61(9) . . ?
C314 S314 Cu1 116.1(3) . . ?
C314 S314 Cu3 103.0(2) . . ?
Cu1 S314 Cu3 74.58(7) . . ?
C334 S334 Cu3 110.3(3) . . ?
C344 S344 Cu4 110.2(3) . . ?
C344 S344 Cu1 114.3(3) . . ?
Cu4 S344 Cu1 130.61(8) . . ?
C344 S344 Cu3 100.9(3) . . ?
Cu4 S344 Cu3 119.42(8) . . ?
Cu1 S344 Cu3 71.79(6) . . ?
C454 S454 Cu5 112.0(3) . . ?
C454 S454 Cu4 107.4(3) . . ?
Cu5 S454 Cu4 122.07(9) . . ?
C554 S554 Cu5 108.0(3) . . ?
C564 S564 Cu5 109.9(3) . . ?
C564 S564 Cu6 95.0(3) . . ?
Cu5 S564 Cu6 73.07(7) . . ?
C644 S644 Cu6 109.1(3) . . ?
C644 S644 Cu4 113.8(3) . . ?
Cu6 S644 Cu4 124.96(9) . . ?
C654 S654 Cu6 109.0(3) . . ?
C654 S654 Cu5 114.1(3) . . ?
Cu6 S654 Cu5 74.92(7) . . ?
C664 S664 Cu6 108.5(3) . . ?
C122 N121 C126 120.7(7) . . ?
C122 N121 H121 119.7 . . ?
C126 N121 H121 119.7 . . ?
N121 C122 C123 121.9(8) . . ?
N121 C122 H122 119.0 . . ?
C123 C122 H122 119.0 . . ?
C122 C123 C124 119.3(7) . . ?
C122 C123 H123 120.4 . . ?
C124 C123 H123 120.4 . . ?
C123 C124 C125 116.7(7) . . ?
C123 C124 S124 122.3(6) . . ?
C125 C124 S124 120.9(6) . . ?
C126 C125 C124 120.0(8) . . ?
C126 C125 H125 120.0 . . ?
C124 C125 H125 120.0 . . ?
N121 C126 C125 121.0(7) . . ?
N121 C126 H126 119.5 . . ?
C125 C126 H126 119.5 . . ?
C212 N211 C216 121.0(8) . . ?
C212 N211 H211 119.5 . . ?
C216 N211 H211 119.5 . . ?
N211 C212 C213 121.0(8) . . ?
N211 C212 H212 119.5 . . ?
C213 C212 H212 119.5 . . ?
C212 C213 C214 120.7(8) . . ?
C212 C213 H213 119.7 . . ?
C214 C213 H213 119.7 . . ?
C213 C214 C215 115.4(7) . . ?
C213 C214 S214 122.6(6) . . ?
C215 C214 S214 122.0(6) . . ?
C216 C215 C214 121.1(8) . . ?
C216 C215 H215 119.5 . . ?
C214 C215 H215 119.5 . . ?
N211 C216 C215 120.4(9) . . ?
N211 C216 H216 119.8 . . ?
C215 C216 H216 119.8 . . ?
C236 N231 C232 121.1(7) . . ?
C236 N231 H231 119.5 . . ?
C232 N231 H231 119.5 . . ?
C233 C232 N231 120.5(8) . . ?
C233 C232 H232 119.8 . . ?
N231 C232 H232 119.8 . . ?
C232 C233 C234 120.1(8) . . ?
C232 C233 H233 119.9 . . ?
C234 C233 H233 119.9 . . ?
C233 C234 C235 117.6(7) . . ?
C233 C234 S234 121.7(6) . . ?
C235 C234 S234 120.8(6) . . ?
C236 C235 C234 119.4(8) . . ?
C236 C235 H235 120.3 . . ?
C234 C235 H235 120.3 . . ?
N231 C236 C235 121.2(8) . . ?
N231 C236 H236 119.4 . . ?
C235 C236 H236 119.4 . . ?
C246 N241 C242 121.0(8) . . ?
C246 N241 H241 119.5 . . ?
C242 N241 H241 119.5 . . ?
N241 C242 C243 120.3(8) . . ?
N241 C242 H242 119.9 . . ?
C243 C242 H242 119.9 . . ?
C244 C243 C242 120.3(8) . . ?
C244 C243 H243 119.9 . . ?
C242 C243 H243 119.9 . . ?
C243 C244 C245 118.2(7) . . ?
C243 C244 S244 121.8(6) . . ?
C245 C244 S244 119.8(6) . . ?
C246 C245 C244 118.8(8) . . ?
C246 C245 H245 120.6 . . ?
C244 C245 H245 120.6 . . ?
N241 C246 C245 121.3(8) . . ?
N241 C246 H246 119.3 . . ?
C245 C246 H246 119.3 . . ?
C312 N311 C316 121.1(7) . . ?
C312 N311 H311 119.5 . . ?
C316 N311 H311 119.5 . . ?
N311 C312 C313 120.3(8) . . ?
N311 C312 H312 119.9 . . ?
C313 C312 H312 119.9 . . ?
C312 C313 C314 120.4(8) . . ?
C312 C313 H313 119.8 . . ?
C314 C313 H313 119.8 . . ?
C315 C314 C313 115.7(7) . . ?
C315 C314 S314 122.0(6) . . ?
C313 C314 S314 122.3(6) . . ?
C316 C315 C314 122.8(8) . . ?
C316 C315 H315 118.6 . . ?
C314 C315 H315 118.6 . . ?
N311 C316 C315 119.7(8) . . ?
N311 C316 H316 120.2 . . ?
C315 C316 H316 120.2 . . ?
C332 N331 C336 120.7(8) . . ?
C332 N331 H331 119.7 . . ?
C336 N331 H331 119.7 . . ?
N331 C332 C333 121.7(8) . . ?
N331 C332 H332 119.2 . . ?
C333 C332 H332 119.2 . . ?
C332 C333 C334 119.6(7) . . ?
C332 C333 H333 120.2 . . ?
C334 C333 H333 120.2 . . ?
C333 C334 C335 116.5(7) . . ?
C333 C334 S334 124.1(6) . . ?
C335 C334 S334 119.4(6) . . ?
C336 C335 C334 120.0(8) . . ?
C336 C335 H335 120.0 . . ?
C334 C335 H335 120.0 . . ?
N331 C336 C335 121.4(8) . . ?
N331 C336 H336 119.3 . . ?
C335 C336 H336 119.3 . . ?
C342 N341 C346 120.3(7) . . ?
C342 N341 H341 119.8 . . ?
C346 N341 H341 119.8 . . ?
N341 C342 C343 121.6(8) . . ?
N341 C342 H342 119.2 . . ?
C343 C342 H342 119.2 . . ?
C342 C343 C344 119.1(8) . . ?
C342 C343 H343 120.4 . . ?
C344 C343 H343 120.4 . . ?
C345 C344 C343 117.0(7) . . ?
C345 C344 S344 122.9(6) . . ?
C343 C344 S344 120.0(6) . . ?
C346 C345 C344 120.9(8) . . ?
C346 C345 H345 119.5 . . ?
C344 C345 H345 119.5 . . ?
N341 C346 C345 120.9(8) . . ?
N341 C346 H346 119.5 . . ?
C345 C346 H346 119.5 . . ?
C452 N451 C456 119.9(8) . . ?
C452 N451 H451 120.1 . . ?
C456 N451 H451 120.1 . . ?
N451 C452 C453 122.3(9) . . ?
N451 C452 H452 118.8 . . ?
C453 C452 H452 118.8 . . ?
C452 C453 C454 118.6(8) . . ?
C452 C453 H453 120.7 . . ?
C454 C453 H453 120.7 . . ?
C455 C454 C453 117.4(7) . . ?
C455 C454 S454 122.4(6) . . ?
C453 C454 S454 120.2(6) . . ?
C456 C455 C454 120.8(9) . . ?
C456 C455 H455 119.6 . . ?
C454 C455 H455 119.6 . . ?
C455 C456 N451 121.0(9) . . ?
C455 C456 H456 119.5 . . ?
N451 C456 H456 119.5 . . ?
C552 N551 C556 122.5(11) . . ?
C552 N551 H551 118.7 . . ?
C556 N551 H551 118.7 . . ?
N551 C552 C553 120.2(11) . . ?
N551 C552 H552 119.9 . . ?
C553 C552 H552 119.9 . . ?
C554 C553 C552 118.7(11) . . ?
C554 C553 H553 120.7 . . ?
C552 C553 H553 120.7 . . ?
C555 C554 C553 117.2(9) . . ?
C555 C554 S554 122.8(7) . . ?
C553 C554 S554 119.8(7) . . ?
C556 C555 C554 121.9(10) . . ?
C556 C555 H556 119.1 . . ?
C554 C555 H556 119.1 . . ?
N551 C556 C555 119.2(12) . . ?
N551 C556 H55F 120.4 . . ?
C555 C556 H55F 120.4 . . ?
C562 N561 C566 122.0(9) . . ?
C562 N561 H561 119.0 . . ?
C566 N561 H561 119.0 . . ?
N561 C562 C563 118.6(9) . . ?
N561 C562 H562 120.7 . . ?
C563 C562 H562 120.7 . . ?
C564 C563 C562 121.7(8) . . ?
C564 C563 H563 119.2 . . ?
C562 C563 H563 119.2 . . ?
C563 C564 C565 116.6(8) . . ?
C563 C564 S564 122.4(6) . . ?
C565 C564 S564 121.0(7) . . ?
C566 C565 C564 121.1(9) . . ?
C566 C565 H565 119.5 . . ?
C564 C565 H565 119.5 . . ?
N561 C566 C565 119.9(9) . . ?
N561 C566 H566 120.0 . . ?
C565 C566 H566 120.0 . . ?
C646 N641 C642 121.4(7) . . ?
C646 N641 H641 119.3 . . ?
C642 N641 H641 119.3 . . ?
N641 C642 C643 119.3(8) . . ?
N641 C642 H642 120.3 . . ?
C643 C642 H642 120.3 . . ?
C642 C643 C644 122.0(8) . . ?
C642 C643 H643 119.0 . . ?
C644 C643 H643 119.0 . . ?
C645 C644 C643 116.3(7) . . ?
C645 C644 S644 121.5(6) . . ?
C643 C644 S644 122.2(6) . . ?
C644 C645 C646 120.3(8) . . ?
C644 C645 H645 119.9 . . ?
C646 C645 H645 119.9 . . ?
N641 C646 C645 120.7(8) . . ?
N641 C646 H646 119.7 . . ?
C645 C646 H646 119.7 . . ?
C656 N651 C652 125.0(9) . . ?
C656 N651 H651 117.5 . . ?
C652 N651 H651 117.5 . . ?
N651 C652 C653 117.0(10) . . ?
N651 C652 H652 121.5 . . ?
C653 C652 H652 121.5 . . ?
C654 C653 C652 122.8(9) . . ?
C654 C653 H653 118.6 . . ?
C652 C653 H653 118.6 . . ?
C653 C654 C655 114.4(9) . . ?
C653 C654 S654 124.6(7) . . ?
C655 C654 S654 120.9(7) . . ?
C656 C655 C654 122.5(10) . . ?
C656 C655 H655 118.7 . . ?
C654 C655 H655 118.7 . . ?
N651 C656 C655 118.1(9) . . ?
N651 C656 H656 120.9 . . ?
C655 C656 H656 120.9 . . ?
C662 N661 C666 121.9(10) . . ?
C662 N661 H661 119.0 . . ?
C666 N661 H661 119.0 . . ?
N661 C662 C663 118.5(11) . . ?
N661 C662 H662 120.7 . . ?
C663 C662 H662 120.7 . . ?
C662 C663 C664 122.2(11) . . ?
C662 C663 H663 118.9 . . ?
C664 C663 H663 118.9 . . ?
C663 C664 C665 115.5(9) . . ?
C663 C664 S664 120.7(8) . . ?
C665 C664 S664 123.8(7) . . ?
C666 C665 C664 121.0(9) . . ?
C666 C665 H665 119.5 . . ?
C664 C665 H665 119.5 . . ?
C665 C666 N661 120.8(10) . . ?
C665 C666 H666 119.6 . . ?
N661 C666 H666 119.6 . . ?
F11' B1 F14 115.6(9) . . ?
F13 B1 F14 111.0(6) . . ?
F13 B1 F12 108.1(6) . . ?
F14 B1 F12 111.4(6) . . ?
F13 B1 F11 110.3(7) . . ?
F14 B1 F11 108.3(6) . . ?
F12 B1 F11 107.7(7) . . ?
F11' B1 F13' 109.4(9) . . ?
F14 B1 F13' 109.3(8) . . ?
F11' B1 F12' 111.5(10) . . ?
F14 B1 F12' 106.3(9) . . ?
F13' B1 F12' 104.1(9) . . ?
F22 B2 F24 117.6(10) . . ?
F23' B2 F21' 118.5(10) . . ?
F22 B2 F21 106.0(9) . . ?
F24 B2 F21 111.9(9) . . ?
F23' B2 F22' 109.4(9) . . ?
F21' B2 F22' 106.8(10) . . ?
F23' B2 F24' 111.1(9) . . ?
F21' B2 F24' 105.9(8) . . ?
F22' B2 F24' 104.2(8) . . ?
F22 B2 F23 108.7(9) . . ?
F24 B2 F23 107.2(9) . . ?
F21 B2 F23 104.7(9) . . ?
F32 Si3 F33 92.0(3) . . ?
F32 Si3 F35 89.8(3) . . ?
F33 Si3 F35 178.0(3) . . ?
F32 Si3 F36 90.3(3) . . ?
F33 Si3 F36 90.1(3) . . ?
F35 Si3 F36 90.8(3) . . ?
F32 Si3 F34 92.2(3) . . ?
F33 Si3 F34 89.7(3) . . ?
F35 Si3 F34 89.3(3) . . ?
F36 Si3 F34 177.5(3) . . ?
F32 Si3 F31 179.0(3) . . ?
F33 Si3 F31 88.8(3) . . ?
F35 Si3 F31 89.4(3) . . ?
F36 Si3 F31 89.2(3) . . ?
F34 Si3 F31 88.3(3) . . ?
F44 Si4 F42 91.5(2) . . ?
F44 Si4 F43 90.1(3) . . ?
F42 Si4 F43 91.1(2) . . ?
F44 Si4 F46 178.8(3) . . ?
F42 Si4 F46 89.7(2) . . ?
F43 Si4 F46 89.4(3) . . ?
F44 Si4 F45 91.7(3) . . ?
F42 Si4 F45 89.7(2) . . ?
F43 Si4 F45 178.0(3) . . ?
F46 Si4 F45 88.8(3) . . ?
F44 Si4 F41 90.2(2) . . ?
F42 Si4 F41 178.3(3) . . ?
F43 Si4 F41 89.3(2) . . ?
F46 Si4 F41 88.7(2) . . ?
F45 Si4 F41 89.9(2) . . ?
O1 C1 H1A 109.5 . . ?
O1 C1 H1B 109.5 . . ?
H1A C1 H1B 109.5 . . ?
O1 C1 H1C 109.5 . . ?
H1A C1 H1C 109.5 . . ?
H1B C1 H1C 109.5 . . ?
O2 C2 H2A 109.5 . . ?
O2 C2 H2B 109.5 . . ?
H2A C2 H2B 109.5 . . ?
O2 C2 H2C 109.5 . . ?
H2A C2 H2C 109.5 . . ?
H2B C2 H2C 109.5 . . ?
O3 C3 H3A 109.5 . . ?
O3 C3 H3B 109.5 . . ?
H3A C3 H3B 109.5 . . ?
O3 C3 H3C 109.5 . . ?
H3A C3 H3C 109.5 . . ?
H3B C3 H3C 109.5 . . ?
O5 C5 H5A 109.5 . . ?
O5 C5 H5B 109.5 . . ?
H5A C5 H5B 109.5 . . ?
O5 C5 H5C 109.5 . . ?
H5A C5 H5C 109.5 . . ?
H5B C5 H5C 109.5 . . ?

loop_
_geom_bond_atom_site_label_1
_geom_bond_atom_site_label_2
_geom_bond_distance
_geom_bond_site_symmetry_2
_geom_bond_publ_flag
Cu1 S124 2.371(2) . ?
Cu1 S214 2.384(2) 2_646 ?
Cu1 S314 2.357(2) . ?
Cu1 S344 2.423(2) . ?
Cu1 Cu3 2.8831(14) . ?
Cu2 S214 2.291(2) . ?
Cu2 S244 2.293(2) . ?
Cu2 S234 2.442(2) . ?
Cu2 S124 2.459(2) . ?
Cu3 S334 2.244(2) . ?
Cu3 S234 2.264(2) . ?
Cu3 S314 2.402(2) . ?
Cu3 S344 2.494(2) . ?
Cu4 S244 2.310(2) . ?
Cu4 S644 2.343(2) . ?
Cu4 S344 2.355(2) . ?
Cu4 S454 2.374(2) . ?
Cu5 S554 2.289(2) . ?
Cu5 S454 2.337(2) . ?
Cu5 S564 2.351(2) . ?
Cu5 S654 2.427(2) . ?
Cu5 Cu6 2.8961(14) . ?
Cu6 S664 2.293(2) . ?
Cu6 S644 2.309(2) . ?
Cu6 S654 2.333(2) . ?
Cu6 S564 2.509(2) . ?
S124 C124 1.738(8) . ?
S214 C214 1.722(8) . ?
S234 C234 1.713(7) . ?
S244 C244 1.730(8) . ?
S314 C314 1.720(8) . ?
S334 C334 1.707(8) . ?
S344 C344 1.737(7) . ?
S454 C454 1.740(8) . ?
S554 C554 1.717(9) . ?
S564 C564 1.730(8) . ?
S644 C644 1.722(8) . ?
S654 C654 1.735(9) . ?
S664 C664 1.706(9) . ?
N121 C122 1.323(10) . ?
N121 C126 1.331(10) . ?
N121 H121 0.8800 . ?
C122 C123 1.382(10) . ?
C122 H122 0.9500 . ?
C123 C124 1.386(10) . ?
C123 H123 0.9500 . ?
C124 C125 1.426(10) . ?
C125 C126 1.361(10) . ?
C125 H125 0.9500 . ?
C126 H126 0.9500 . ?
N211 C212 1.330(11) . ?
N211 C216 1.331(11) . ?
N211 H211 0.8800 . ?
C212 C213 1.369(11) . ?
C212 H212 0.9500 . ?
C213 C214 1.399(10) . ?
C213 H213 0.9500 . ?
C214 C215 1.415(11) . ?
C215 C216 1.356(12) . ?
C215 H215 0.9500 . ?
C216 H216 0.9500 . ?
N231 C236 1.311(10) . ?
N231 C232 1.370(10) . ?
N231 H231 0.8800 . ?
C232 C233 1.356(11) . ?
C232 H232 0.9500 . ?
C233 C234 1.391(10) . ?
C233 H233 0.9500 . ?
C234 C235 1.417(10) . ?
C235 C236 1.370(11) . ?
C235 H235 0.9500 . ?
C236 H236 0.9500 . ?
N241 C246 1.317(10) . ?
N241 C242 1.332(10) . ?
N241 H241 0.8800 . ?
C242 C243 1.377(11) . ?
C242 H242 0.9500 . ?
C243 C244 1.369(10) . ?
C243 H243 0.9500 . ?
C244 C245 1.391(10) . ?
C245 C246 1.382(11) . ?
C245 H245 0.9500 . ?
C246 H246 0.9500 . ?
N311 C312 1.340(10) . ?
N311 C316 1.349(11) . ?
N311 H311 0.8800 . ?
C312 C313 1.376(10) . ?
C312 H312 0.9500 . ?
C313 C314 1.420(10) . ?
C313 H313 0.9500 . ?
C314 C315 1.376(10) . ?
C315 C316 1.358(11) . ?
C315 H315 0.9500 . ?
C316 H316 0.9500 . ?
N331 C332 1.319(10) . ?
N331 C336 1.327(11) . ?
N331 H331 0.8800 . ?
C332 C333 1.387(11) . ?
C332 H332 0.9500 . ?
C333 C334 1.396(10) . ?
C333 H333 0.9500 . ?
C334 C335 1.415(10) . ?
C335 C336 1.372(11) . ?
C335 H335 0.9500 . ?
C336 H336 0.9500 . ?
N341 C342 1.333(10) . ?
N341 C346 1.336(10) . ?
N341 H341 0.8800 . ?
C342 C343 1.378(10) . ?
C342 H342 0.9500 . ?
C343 C344 1.411(10) . ?
C343 H343 0.9500 . ?
C344 C345 1.383(10) . ?
C345 C346 1.367(11) . ?
C345 H345 0.9500 . ?
C346 H346 0.9500 . ?
N451 C452 1.325(11) . ?
N451 C456 1.347(11) . ?
N451 H451 0.8800 . ?
C452 C453 1.356(11) . ?
C452 H452 0.9500 . ?
C453 C454 1.412(11) . ?
C453 H453 0.9500 . ?
C454 C455 1.383(11) . ?
C455 C456 1.342(11) . ?
C455 H455 0.9500 . ?
C456 H456 0.9500 . ?
N551 C552 1.312(15) . ?
N551 C556 1.330(14) . ?
N551 H551 0.8800 . ?
C552 C553 1.414(15) . ?
C552 H552 0.9500 . ?
C553 C554 1.397(12) . ?
C553 H553 0.9500 . ?
C554 C555 1.376(12) . ?
C555 C556 1.373(14) . ?
C555 H556 0.9500 . ?
C556 H55F 0.9500 . ?
N561 C562 1.326(11) . ?
N561 C566 1.353(12) . ?
N561 H561 0.8800 . ?
C562 C563 1.395(11) . ?
C562 H562 0.9500 . ?
C563 C564 1.381(11) . ?
C563 H563 0.9500 . ?
C564 C565 1.390(11) . ?
C565 C566 1.360(12) . ?
C565 H565 0.9500 . ?
C566 H566 0.9500 . ?
N641 C646 1.324(10) . ?
N641 C642 1.354(10) . ?
N641 H641 0.8800 . ?
C642 C643 1.354(11) . ?
C642 H642 0.9500 . ?
C643 C644 1.404(10) . ?
C643 H643 0.9500 . ?
C644 C645 1.385(11) . ?
C645 C646 1.386(11) . ?
C645 H645 0.9500 . ?
C646 H646 0.9500 . ?
N651 C656 1.330(12) . ?
N651 C652 1.331(12) . ?
N651 H651 0.8800 . ?
C652 C653 1.392(12) . ?
C652 H652 0.9500 . ?
C653 C654 1.380(12) . ?
C653 H653 0.9500 . ?
C654 C655 1.436(12) . ?
C655 C656 1.346(12) . ?
C655 H655 0.9500 . ?
C656 H656 0.9500 . ?
N661 C662 1.333(14) . ?
N661 C666 1.341(12) . ?
N661 H661 0.8800 . ?
C662 C663 1.366(14) . ?
C662 H662 0.9500 . ?
C663 C664 1.400(12) . ?
C663 H663 0.9500 . ?
C664 C665 1.402(12) . ?
C665 C666 1.340(12) . ?
C665 H665 0.9500 . ?
C666 H666 0.9500 . ?
B1 F11' 1.346(9) . ?
B1 F13 1.370(8) . ?
B1 F14 1.372(7) . ?
B1 F12 1.396(8) . ?
B1 F11 1.399(8) . ?
B1 F13' 1.401(9) . ?
B1 F12' 1.402(9) . ?
B2 F23' 1.345(9) . ?
B2 F22 1.347(9) . ?
B2 F24 1.348(9) . ?
B2 F21' 1.368(9) . ?
B2 F21 1.396(9) . ?
B2 F22' 1.415(9) . ?
B2 F24' 1.418(9) . ?
B2 F23 1.423(9) . ?
Si3 F32 1.651(5) . ?
Si3 F33 1.663(6) . ?
Si3 F35 1.673(5) . ?
Si3 F36 1.694(6) . ?
Si3 F34 1.709(5) . ?
Si3 F31 1.709(5) . ?
Si4 F44 1.656(5) . ?
Si4 F42 1.669(5) . ?
Si4 F43 1.673(5) . ?
Si4 F46 1.686(5) . ?
Si4 F45 1.697(5) . ?
Si4 F41 1.702(5) . ?
C1 O1 1.405(8) . ?
C1 H1A 0.9800 . ?
C1 H1B 0.9800 . ?
C1 H1C 0.9800 . ?
C2 O2 1.480(16) . ?
C2 H2A 0.9800 . ?
C2 H2B 0.9800 . ?
C2 H2C 0.9800 . ?
C3 O3 1.422(11) . ?
C3 H3A 0.9800 . ?
C3 H3B 0.9800 . ?
C3 H3C 0.9800 . ?
C4 O4 1.46(2) . ?
O4' C4' 1.48(5) . ?
C5 O5 1.365(11) . ?
C5 H5A 0.9800 . ?
C5 H5B 0.9800 . ?
C5 H5C 0.9800 . ?
